data_4103494
loop_
_publ_author_name
'Frederic Poineau'
'Erik V. Johnstone'
'Philippe F. Weck'
'Eunja Kim'
'Paul M. Forster'
'Brian L. Scott'
'Alfred P. Sattelberger'
'Kenneth R. Czerwinski'

_publ_section_title
;
 Synthesis and Structure of Technetium Trichloride
;
_journal_name_full 'Journal of the American Chemical Society'
_journal_page_first 15864
_journal_page_last 15865
_journal_paper_doi 10.1021/ja105730e
_journal_volume 132
_journal_year 2010
_chemical_formula_sum 'Cl3 Tc'
_chemical_formula_weight 204.35
_chemical_name_systematic
; 
 ? 
;
_space_group_IT_number 166
_symmetry_cell_setting trigonal
_symmetry_space_group_name_Hall '-R 3 2"'
_symmetry_space_group_name_H-M 'R -3 m :H'
_atom_sites_solution_primary direct
_atom_sites_solution_secondary difmap
_audit_creation_method SHELXL-97
_cell_angle_alpha 90.00
_cell_angle_beta 90.00
_cell_angle_gamma 120.00
_cell_formula_units_Z 18
_cell_length_a 10.1035(19)
_cell_length_b 10.1035(19)
_cell_length_c 20.120(8)
_cell_measurement_reflns_used 1927
_cell_measurement_temperature 140(1)
_cell_measurement_theta_max 56
_cell_measurement_theta_min 5
_cell_volume 1778.7(9)
_computing_cell_refinement 'SAINT+, v. 7.06 (Bruker AXS, 2001)'
_computing_data_collection 'APEX II, v. 1.08 (Bruker AXS, 2003)'
_computing_data_reduction 'SAINT+, v. 7.06 (Bruker AXS, 2001)'
_computing_molecular_graphics 'SHELXTL, v. 6.10, (Bruker AXS, 2000)'
_computing_publication_material 'SHELXTL, v. 6.10, (Bruker AXS, 2000)'
_computing_structure_refinement 'SHELXL-97 (Sheldrick, 1997)'
_computing_structure_solution 'SHELXS-97 (Sheldrick, 1990)'
_diffrn_ambient_temperature 140(1)
_diffrn_measured_fraction_theta_full 1.000
_diffrn_measured_fraction_theta_max 0.974
_diffrn_measurement_device_type 'Bruker D8 with APEXII CCD'
_diffrn_measurement_method '\w scans'
_diffrn_radiation_monochromator graphite
_diffrn_radiation_source 'fine-focus sealed tube'
_diffrn_radiation_type MoK\a
_diffrn_radiation_wavelength 0.71073
_diffrn_reflns_av_R_equivalents 0.0272
_diffrn_reflns_av_sigmaI/netI 0.0174
_diffrn_reflns_limit_h_max 13
_diffrn_reflns_limit_h_min -13
_diffrn_reflns_limit_k_max 13
_diffrn_reflns_limit_k_min -13
_diffrn_reflns_limit_l_max 26
_diffrn_reflns_limit_l_min -25
_diffrn_reflns_number 4914
_diffrn_reflns_theta_full 25.00
_diffrn_reflns_theta_max 28.28
_diffrn_reflns_theta_min 2.54
_diffrn_standards_decay_% 0
_diffrn_standards_interval_count 0
_diffrn_standards_interval_time 0
_diffrn_standards_number 0
_exptl_absorpt_coefficient_mu 5.418
_exptl_absorpt_correction_T_max 0.8124
_exptl_absorpt_correction_T_min 0.6133
_exptl_absorpt_correction_type multi-scan
_exptl_absorpt_process_details 'SADABS 2.03 (Sheldrick, 2001)'
_exptl_crystal_colour black
_exptl_crystal_density_diffrn 3.434
_exptl_crystal_density_method 'not measured'
_exptl_crystal_description 'multifaceted block'
_exptl_crystal_F_000 1692
_exptl_crystal_size_max 0.10
_exptl_crystal_size_mid 0.06
_exptl_crystal_size_min 0.04
_refine_diff_density_max 2.106
_refine_diff_density_min -1.997
_refine_diff_density_rms 0.437
_refine_ls_extinction_method none
_refine_ls_goodness_of_fit_ref 1.375
_refine_ls_hydrogen_treatment constr
_refine_ls_matrix_type full
_refine_ls_number_parameters 25
_refine_ls_number_reflns 566
_refine_ls_number_restraints 0
_refine_ls_restrained_S_all 1.375
_refine_ls_R_factor_all 0.0397
_refine_ls_R_factor_gt 0.0365
_refine_ls_shift/su_max 0.000
_refine_ls_shift/su_mean 0.000
_refine_ls_structure_factor_coef Fsqd
_refine_ls_weighting_details 'calc w=1/[\s^2^(Fo^2^)+(0.0898P)^2^+0.0000P] where P=(Fo^2^+2Fc^2^)/3'
_refine_ls_weighting_scheme calc
_refine_ls_wR_factor_gt 0.1446
_refine_ls_wR_factor_ref 0.1477
_reflns_number_gt 511
_reflns_number_total 566
_reflns_threshold_expression >2sigma(I)
_cod_data_source_file ja105730e_si_002.cif
_cod_data_source_block apx1097_b
_cod_original_cell_volume 1778.7(8)
_cod_original_sg_symbol_H-M 'R -3 m'
_cod_database_code 4103494

loop_
_symmetry_equiv_pos_as_xyz
'x, y, z'
'-y, x-y, z'
'-x+y, -x, z'
'y, x, -z'
'x-y, -y, -z'
'-x, -x+y, -z'
'x+2/3, y+1/3, z+1/3'
'-y+2/3, x-y+1/3, z+1/3'
'-x+y+2/3, -x+1/3, z+1/3'
'y+2/3, x+1/3, -z+1/3'
'x-y+2/3, -y+1/3, -z+1/3'
'-x+2/3, -x+y+1/3, -z+1/3'
'x+1/3, y+2/3, z+2/3'
'-y+1/3, x-y+2/3, z+2/3'
'-x+y+1/3, -x+2/3, z+2/3'
'y+1/3, x+2/3, -z+2/3'
'x-y+1/3, -y+2/3, -z+2/3'
'-x+1/3, -x+y+2/3, -z+2/3'
'-x, -y, -z'
'y, -x+y, -z'
'x-y, x, -z'
'-y, -x, z'
'-x+y, y, z'
'x, x-y, z'
'-x+2/3, -y+1/3, -z+1/3'
'y+2/3, -x+y+1/3, -z+1/3'
'x-y+2/3, x+1/3, -z+1/3'
'-y+2/3, -x+1/3, z+1/3'
'-x+y+2/3, y+1/3, z+1/3'
'x+2/3, x-y+1/3, z+1/3'
'-x+1/3, -y+2/3, -z+2/3'
'y+1/3, -x+y+2/3, -z+2/3'
'x-y+1/3, x+2/3, -z+2/3'
'-y+1/3, -x+2/3, z+2/3'
'-x+y+1/3, y+2/3, z+2/3'
'x+1/3, x-y+2/3, z+2/3'

loop_
_atom_site_label
_atom_site_type_symbol
_atom_site_fract_x
_atom_site_fract_y
_atom_site_fract_z
_atom_site_U_iso_or_equiv
_atom_site_adp_type
_atom_site_occupancy
_atom_site_symmetry_multiplicity
_atom_site_calc_flag
_atom_site_refinement_flags
Tc1 Tc 0.50537(6) 0.25269(3) 0.10695(3) 0.0088(3) Uani 1 2 d S
Cl1 Cl 0.51015(9) 0.48985(9) 0.10967(7) 0.0122(5) Uani 1 2 d S
Cl2 Cl 0.45664(19) 0.22832(9) 0.22300(8) 0.0111(4) Uani 1 2 d S
Cl3 Cl 0.4587(2) 0.22937(10) -0.00239(8) 0.0127(5) Uani 1 2 d S

loop_
_atom_site_aniso_label
_atom_site_aniso_U_11
_atom_site_aniso_U_22
_atom_site_aniso_U_33
_atom_site_aniso_U_23
_atom_site_aniso_U_13
_atom_site_aniso_U_12
Tc1 0.0086(4) 0.0091(4) 0.0086(5) -0.00006(9) -0.00012(18) 0.0043(2)
Cl1 0.0114(6) 0.0114(6) 0.0135(8) 0.0002(3) -0.0002(3) 0.0055(6)
Cl2 0.0102(8) 0.0118(6) 0.0108(8) -0.0001(3) -0.0002(6) 0.0051(4)
Cl3 0.0129(8) 0.0150(7) 0.0097(9) -0.0006(3) -0.0013(6) 0.0064(4)

loop_
_atom_type_symbol
_atom_type_description
_atom_type_scat_dispersion_real
_atom_type_scat_dispersion_imag
_atom_type_scat_source
Cl Cl 0.1484 0.1585 'International Tables Vol C Tables 4.2.6.8 and 6.1.1.4'
Tc Tc -1.4390 0.7593 'International Tables Vol C Tables 4.2.6.8 and 6.1.1.4'

loop_
_geom_angle_atom_site_label_1
_geom_angle_atom_site_label_2
_geom_angle_atom_site_label_3
_geom_angle
_geom_angle_site_symmetry_1
_geom_angle_site_symmetry_3
Cl3 Tc1 Cl1 91.48(3) . 2_655
Cl3 Tc1 Cl1 91.48(3) . .
Cl1 Tc1 Cl1 176.68(6) 2_655 .
Cl3 Tc1 Cl2 159.15(8) . .
Cl1 Tc1 Cl2 88.88(3) 2_655 .
Cl1 Tc1 Cl2 88.88(3) . .
Cl3 Tc1 Tc1 99.08(4) . 2_655
Cl1 Tc1 Tc1 59.00(2) 2_655 2_655
Cl1 Tc1 Tc1 118.98(2) . 2_655
Cl2 Tc1 Tc1 98.95(4) . 2_655
Cl3 Tc1 Tc1 99.08(4) . 3_665
Cl1 Tc1 Tc1 118.98(2) 2_655 3_665
Cl1 Tc1 Tc1 59.00(2) . 3_665
Cl2 Tc1 Tc1 98.95(4) . 3_665
Tc1 Tc1 Tc1 60.0 2_655 3_665
Cl3 Tc1 Cl2 81.00(6) . 25
Cl1 Tc1 Cl2 90.97(2) 2_655 25
Cl1 Tc1 Cl2 90.97(2) . 25
Cl2 Tc1 Cl2 78.15(7) . 25
Tc1 Tc1 Cl2 149.966(2) 2_655 25
Tc1 Tc1 Cl2 149.965(2) 3_665 25
Tc1 Cl1 Tc1 62.00(4) 3_665 .
Tc1 Cl2 Tc1 101.86(7) . 25

loop_
_geom_bond_atom_site_label_1
_geom_bond_atom_site_label_2
_geom_bond_distance
_geom_bond_site_symmetry_2
Tc1 Cl3 2.2375(19) .
Tc1 Cl1 2.3731(15) 2_655
Tc1 Cl1 2.3731(15) .
Tc1 Cl2 2.374(2) .
Tc1 Tc1 2.4444(11) 2_655
Tc1 Tc1 2.4445(11) 3_665
Tc1 Cl2 2.5851(17) 25
Cl1 Tc1 2.3731(15) 3_665
Cl2 Tc1 2.5852(17) 25
